data_7034286
loop_
_publ_author_name
'Cosquer, Goulven'
'Morimoto, Masakazu'
'Irie, Masahiro'
'Fetoh, Ahmed'
'Breedlove, Brian K.'
'Yamashita, Masahiro'

_publ_section_title
;
 Photo-control of the magnetic properties of Dy(iii) and Ho(iii) homometal
 coordination polymers bridged by a diarylethene ligand.
;
_journal_issue 13
_journal_name_full 'Dalton transactions (Cambridge, England : 2003)'
_journal_page_first 5996
_journal_page_last 6002
_journal_paper_doi 10.1039/c4dt03093a
_journal_volume 44
_journal_year 2015
_chemical_formula_moiety 'C71 H44 F18 Ho2 N4 O14 S6'
_chemical_formula_sum 'C71 H44 F18 Ho2 N4 O14 S6'
_chemical_formula_weight 2041.33
_chemical_name_systematic
;
 ?
;
_space_group_crystal_system monoclinic
_space_group_IT_number 13
_space_group_name_Hall '-P 2yac'
_space_group_name_H-M_alt 'P 1 2/n 1'
_symmetry_space_group_name_Hall '-P 2yac'
_symmetry_space_group_name_H-M 'P 1 2/n 1'
_atom_sites_solution_hydrogens mixed
_audit_creation_method SHELXL-2013
_audit_update_record
;
2014-10-04 deposited with the CCDC.
2015-02-24 downloaded from the CCDC.
;
_cell_angle_alpha 90
_cell_angle_beta 115.387(4)
_cell_angle_gamma 90
_cell_formula_units_Z 2
_cell_length_a 27.054(8)
_cell_length_b 12.490(3)
_cell_length_c 29.279(8)
_cell_measurement_reflns_used 30410
_cell_measurement_temperature 93.1500
_cell_measurement_theta_max 27.5554
_cell_measurement_theta_min 3.0491
_cell_volume 8938(4)
_computing_cell_refinement 'CrystalClear (Rigaku Inc., 2008)'
_computing_data_collection 'CrystalClear (Rigaku Inc., 2008)'
_computing_data_reduction 'CrystalClear (Rigaku Inc., 2008)'
_computing_structure_refinement 'SHELXL-2013 (Sheldrick, 2013)'
_computing_structure_solution SIR92
_diffrn_ambient_temperature 93.1500
_diffrn_detector_area_resol_mean 28.5714
_diffrn_measured_fraction_theta_full 0.970
_diffrn_measured_fraction_theta_max 0.970
_diffrn_measurement_device
;
Saturn724+ (4x4 bin mode)
;
_diffrn_measurement_method dtprofit.ref
_diffrn_radiation_detector CCD
_diffrn_radiation_monochromator Confocal
_diffrn_radiation_source 'Rotating Anode'
_diffrn_radiation_type 'Mo K\a'
_diffrn_radiation_wavelength 0.710747
_diffrn_reflns_av_R_equivalents 0.0350
_diffrn_reflns_av_unetI/netI 0.0715
_diffrn_reflns_Laue_measured_fraction_full 0.978
_diffrn_reflns_Laue_measured_fraction_max 0.970
_diffrn_reflns_limit_h_max 23
_diffrn_reflns_limit_h_min -35
_diffrn_reflns_limit_k_max 15
_diffrn_reflns_limit_k_min -15
_diffrn_reflns_limit_l_max 37
_diffrn_reflns_limit_l_min -18
_diffrn_reflns_number 20773
_diffrn_reflns_point_group_measured_fraction_full 0.978
_diffrn_reflns_point_group_measured_fraction_max 0.970
_diffrn_reflns_theta_full 27.5554
_diffrn_reflns_theta_max 27.5554
_diffrn_reflns_theta_min 3.0491
_diffrn_source_current 24.0000
_diffrn_source_power 1.2000
_diffrn_source_voltage 50.0000
_exptl_absorpt_coefficient_mu 1.991
_exptl_absorpt_correction_T_max 1.0000
_exptl_absorpt_correction_T_min 0.7240
_exptl_absorpt_correction_type multi-scan
_exptl_crystal_colour Colorless
_exptl_crystal_density_diffrn 1.517
_exptl_crystal_description Prism
_exptl_crystal_F_000 4008
_exptl_crystal_recrystallization_method 'Re-crystallisation from solvent: Etanol'
_exptl_crystal_size_max 0.2
_exptl_crystal_size_mid 0.1
_exptl_crystal_size_min 0.05
_platon_squeeze_details
;
;
_refine_diff_density_max 2.328
_refine_diff_density_min -1.770
_refine_diff_density_rms 0.188
_refine_ls_extinction_method none
_refine_ls_goodness_of_fit_ref 1.096
_refine_ls_hydrogen_treatment constr
_refine_ls_matrix_type full
_refine_ls_number_parameters 1054
_refine_ls_number_reflns 19887
_refine_ls_number_restraints 6
_refine_ls_restrained_S_all 1.096
_refine_ls_R_factor_all 0.0810
_refine_ls_R_factor_gt 0.0614
_refine_ls_shift/su_max 0.002
_refine_ls_shift/su_mean 0.000
_refine_ls_structure_factor_coef Fsqd
_refine_ls_weighting_details 'w=1/[\s^2^(Fo^2^)+(0.0690P)^2^+35.1609P] where P=(Fo^2^+2Fc^2^)/3'
_refine_ls_weighting_scheme calc
_refine_ls_wR_factor_gt 0.1443
_refine_ls_wR_factor_ref 0.1607
_reflns_Friedel_coverage 0.000
_reflns_number_gt 14887
_reflns_number_total 19887
_reflns_threshold_expression 'I > 2\s(I)'
_cod_data_source_file c4dt03093a2.cif
_cod_data_source_block Ho-o
_cod_depositor_comments
;
The following automatic conversions were performed:

'_exptl_absorpt_correction_type' value 'Multi-scan' changed to
'multi-scan' according to
/usr/data/users/saulius/crontab/automatic-downloads/rss-feeds/RSC/lib/dictionaries/cif_core.dic
dictionary named 'cif_core.dic' version 2.4.2 from 2011-04-26.

Automatic conversion script
Id: cif_fix_values 3086 2015-02-26 13:12:21Z robertas 

 Adding full bibliography for 7034285--7034286.cif.
;
_cod_database_code 7034286
_shelx_space_group_comment
;
The symmetry employed for this shelxl refinement is uniquely defined
by the following loop, which should always be used as a source of
symmetry information in preference to the above space-group names.
They are only intended as comments.
;
_shelxl_version_number 2013-4

loop_
_space_group_symop_operation_xyz
'x, y, z'
'-x+1/2, y, -z+1/2'
'-x, -y, -z'
'x-1/2, -y, z-1/2'

loop_
_atom_site_label
_atom_site_type_symbol
_atom_site_fract_x
_atom_site_fract_y
_atom_site_fract_z
_atom_site_U_iso_or_equiv
_atom_site_adp_type
_atom_site_occupancy
_atom_site_site_symmetry_order
_atom_site_calc_flag
_atom_site_refinement_flags_posn
_atom_site_refinement_flags_adp
C1 C 0.4029(2) 1.0139(5) 0.1468(2) 0.0169(12) Uani 1 1 d . .
C2 C 0.3638(2) 1.0384(5) 0.0941(2) 0.0182(12) Uani 1 1 d . .
C3 C 0.3364(2) 1.1311(5) 0.0754(2) 0.0194(13) Uani 1 1 d . .
H1 H 0.3412 1.1922 0.0951 0.023 Uiso 1 1 calc R U
C4 C 0.2992(3) 1.1267(5) 0.0227(2) 0.0172(12) Uani 1 1 d . .
C5 C 0.3007(3) 1.0282(6) 0.0015(2) 0.0221(13) Uani 1 1 d . .
C6 C 0.2698(3) 0.9912(7) -0.0517(3) 0.0366(18) Uani 1 1 d . .
H2 H 0.2798 0.9187 -0.0546 0.055 Uiso 1 1 calc R U
H3 H 0.2784 1.0364 -0.0738 0.055 Uiso 1 1 calc R U
H4 H 0.2313 0.9948 -0.0608 0.055 Uiso 1 1 calc R U
C7 C 0.2656(3) 1.2191(6) -0.0020(2) 0.0238(14) Uani 1 1 d . .
C8 C 0.2911(3) 1.3283(7) 0.0109(3) 0.0343(18) Uani 1 1 d . .
C9 C 0.2508(3) 1.4024(7) -0.0309(3) 0.047(3) Uani 1 1 d . .
C10 C 0.1968(3) 1.3413(6) -0.0496(3) 0.0328(18) Uani 1 1 d . .
C11 C 0.2127(3) 1.2263(5) -0.0357(2) 0.0221(14) Uani 1 1 d . .
C12 C 0.1915(3) 1.0446(7) 0.0294(2) 0.0328(18) Uani 1 1 d . .
H5 H 0.1766 0.9833 0.0388 0.049 Uiso 1 1 calc R U
H6 H 0.1877 1.1066 0.0470 0.049 Uiso 1 1 calc R U
H7 H 0.2296 1.0326 0.0381 0.049 Uiso 1 1 calc R U
C13 C 0.1611(3) 1.0628(5) -0.0272(2) 0.0207(13) Uani 1 1 d . .
C14 C 0.1703(2) 1.1434(5) -0.0557(2) 0.0173(12) Uani 1 1 d . .
C15 C 0.1315(2) 1.1396(5) -0.1077(2) 0.0166(12) Uani 1 1 d . .
H8 H 0.1310 1.1879 -0.1320 0.020 Uiso 1 1 calc R U
C16 C 0.0955(3) 1.0577(5) -0.1175(2) 0.0173(12) Uani 1 1 d . .
C17 C 0.0502(2) 1.0289(5) -0.1676(2) 0.0162(12) Uani 1 1 d . .
C18 C 0.4655(2) 0.9441(5) -0.1992(2) 0.0179(13) Uani 1 1 d . .
C19 C 0.4513(3) 0.9126(6) -0.1572(2) 0.0219(14) Uani 1 1 d . .
C20 C 0.4269(3) 0.8214(5) -0.1513(2) 0.0219(13) Uani 1 1 d . .
H9 H 0.4174 0.7642 -0.1738 0.026 Uiso 1 1 calc R U
C21 C 0.4177(3) 0.8234(6) -0.1068(2) 0.0231(14) Uani 1 1 d . .
C22 C 0.4350(3) 0.9182(6) -0.0803(3) 0.0296(16) Uani 1 1 d . .
C23 C 0.4298(4) 0.9531(7) -0.0328(3) 0.042(2) Uani 1 1 d . .
H10 H 0.4456 1.0230 -0.0229 0.063 Uiso 1 1 calc R U
H11 H 0.4488 0.9031 -0.0061 0.063 Uiso 1 1 calc R U
H12 H 0.3919 0.9553 -0.0394 0.063 Uiso 1 1 calc R U
C24 C 0.3883(3) 0.7403(6) -0.0932(2) 0.0249(15) Uani 1 1 d . .
C25 C 0.3314(3) 0.7083(8) -0.1311(3) 0.047(2) Uani 1 1 d . .
C26 C 0.3141(4) 0.6233(8) -0.1038(3) 0.045(2) Uani 1 1 d . .
C27 C 0.3546(3) 0.6278(7) -0.0486(3) 0.0361(19) Uani 1 1 d . .
C28 C 0.4012(3) 0.6938(6) -0.0480(2) 0.0245(14) Uani 1 1 d . .
C29 C 0.5153(4) 0.6486(9) -0.0461(3) 0.054(3) Uani 1 1 d . .
H13 H 0.5541 0.6395 -0.0346 0.081 Uiso 1 1 calc R U
H14 H 0.5028 0.7058 -0.0703 0.081 Uiso 1 1 calc R U
H15 H 0.4969 0.5835 -0.0616 0.081 Uiso 1 1 calc R U
C30 C 0.5033(3) 0.6748(7) -0.0025(3) 0.0338(18) Uani 1 1 d . .
C31 C 0.4535(3) 0.6953(6) -0.0027(3) 0.0278(15) Uani 1 1 d . .
C32 C 0.4569(3) 0.7140(5) 0.0468(2) 0.0217(13) Uani 1 1 d . .
H16 H 0.4268 0.7286 0.0534 0.026 Uiso 1 1 calc R U
C33 C 0.5088(3) 0.7079(5) 0.0827(2) 0.0224(14) Uani 1 1 d . .
C34 C 0.5282(3) 0.7211(6) 0.1387(3) 0.0252(14) Uani 1 1 d . .
C35 C 0.5788(2) 1.0778(6) 0.7164(2) 0.0192(13) Uani 1 1 d . .
C36 C 0.5793(3) 1.1091(5) 0.6677(2) 0.0192(13) Uani 1 1 d . .
C37 C 0.5865(2) 1.2076(5) 0.6513(2) 0.0170(12) Uani 1 1 d . .
H17 H 0.5934 1.2694 0.6708 0.020 Uiso 1 1 calc R U
C38 C 0.5822(2) 1.2053(5) 0.6009(2) 0.0172(12) Uani 1 1 d . .
C39 C 0.5717(3) 1.1024(5) 0.5804(2) 0.0201(13) Uani 1 1 d . .
C40 C 0.5662(3) 1.0673(6) 0.5291(3) 0.0279(16) Uani 1 1 d . .
H18 H 0.5590 0.9917 0.5251 0.042 Uiso 1 1 calc R U
H19 H 0.5995 1.0826 0.5262 0.042 Uiso 1 1 calc R U
H20 H 0.5364 1.1052 0.5032 0.042 Uiso 1 1 calc R U
C41 C 0.5915(3) 1.2962(5) 0.5751(2) 0.0182(12) Uani 1 1 d . .
C42 C 0.6364(3) 1.3743(7) 0.6024(3) 0.0356(18) Uani 1 1 d . .
C43 C 0.6462(4) 1.4347(7) 0.5628(3) 0.044(2) Uani 1 1 d . .
C44 C 0.5934(3) 1.4172(5) 0.5133(3) 0.0249(14) Uani 1 1 d . .
C45 C 0.5643(3) 1.3268(5) 0.5257(2) 0.0197(13) Uani 1 1 d . .
C46 C 0.4583(3) 1.2654(6) 0.5398(2) 0.0226(14) Uani 1 1 d . .
H21 H 0.4213 1.2459 0.5321 0.034 Uiso 1 1 calc R U
H22 H 0.4658 1.3355 0.5546 0.034 Uiso 1 1 calc R U
H23 H 0.4829 1.2146 0.5631 0.034 Uiso 1 1 calc R U
C47 C 0.4661(3) 1.2657(5) 0.4924(2) 0.0186(12) Uani 1 1 d . .
C48 C 0.5128(3) 1.2888(5) 0.4857(2) 0.0175(12) Uani 1 1 d . .
C49 C 0.5029(3) 1.2809(5) 0.4338(2) 0.0173(12) Uani 1 1 d . .
H24 H 0.5299 1.2930 0.4227 0.021 Uiso 1 1 calc R U
C50 C 0.4508(3) 1.2543(5) 0.4021(2) 0.0197(13) Uani 1 1 d . .
C51 C 0.4269(3) 1.2445(5) 0.3458(2) 0.0217(13) Uani 1 1 d . .
C52 C 0.5297(3) 0.6443(6) 0.3197(2) 0.0245(14) Uani 1 1 d . .
H25 H 0.5601 0.6883 0.3278 0.029 Uiso 1 1 calc R U
C53 C 0.5312(3) 0.5699(6) 0.3555(2) 0.0255(14) Uani 1 1 d . .
H26 H 0.5608 0.5651 0.3870 0.031 Uiso 1 1 calc R U
C54 C 0.4864(3) 0.5037(6) 0.3419(2) 0.0308(16) Uani 1 1 d . .
H27 H 0.4856 0.4531 0.3649 0.037 Uiso 1 1 calc R U
C55 C 0.4431(3) 0.5108(5) 0.2955(2) 0.0253(15) Uani 1 1 d . .
H28 H 0.4136 0.4643 0.2863 0.030 Uiso 1 1 calc R U
C56 C 0.4445(3) 0.5904(5) 0.2619(2) 0.0200(13) Uani 1 1 d . .
C57 C 0.3993(3) 0.6041(5) 0.2102(2) 0.0205(13) Uani 1 1 d . .
C58 C 0.3545(3) 0.5359(6) 0.1913(3) 0.0318(16) Uani 1 1 d . .
H29 H 0.3509 0.4807 0.2109 0.038 Uiso 1 1 calc R U
C59 C 0.3156(3) 0.5521(6) 0.1428(3) 0.0313(16) Uani 1 1 d . .
H30 H 0.2845 0.5094 0.1299 0.038 Uiso 1 1 calc R U
C60 C 0.3223(3) 0.6314(6) 0.1130(3) 0.0288(15) Uani 1 1 d . .
H31 H 0.2967 0.6418 0.0798 0.035 Uiso 1 1 calc R U
C61 C 0.3682(3) 0.6942(5) 0.1344(2) 0.0217(13) Uani 1 1 d . .
H32 H 0.3733 0.7475 0.1146 0.026 Uiso 1 1 calc R U
C62 C 0.4249(3) 1.3431(5) 0.1642(3) 0.0259(15) Uani 1 1 d . .
H33 H 0.3939 1.3007 0.1553 0.031 Uiso 1 1 calc R U
C63 C 0.4257(3) 1.4203(6) 0.1304(2) 0.0257(14) Uani 1 1 d . .
H34 H 0.3956 1.4288 0.0993 0.031 Uiso 1 1 calc R U
C64 C 0.4704(3) 1.4829(6) 0.1427(3) 0.0286(16) Uani 1 1 d . .
H35 H 0.4719 1.5343 0.1203 0.034 Uiso 1 1 calc R U
C65 C 0.5140(3) 1.4685(5) 0.1895(2) 0.0220(14) Uani 1 1 d . .
H36 H 0.5447 1.5120 0.1991 0.026 Uiso 1 1 calc R U
C66 C 0.5123(3) 1.3899(6) 0.2222(2) 0.0222(13) Uani 1 1 d . .
C67 C 0.5566(3) 1.3727(5) 0.2738(2) 0.0197(13) Uani 1 1 d . .
C68 C 0.6026(3) 1.4371(6) 0.2930(3) 0.0253(14) Uani 1 1 d . .
H37 H 0.6074 1.4907 0.2732 0.030 Uiso 1 1 calc R U
C69 C 0.6415(3) 1.4205(6) 0.3420(3) 0.0286(15) Uani 1 1 d . .
H38 H 0.6729 1.4625 0.3557 0.034 Uiso 1 1 calc R U
C70 C 0.6328(3) 1.3401(6) 0.3703(3) 0.0285(15) Uani 1 1 d . .
H39 H 0.6578 1.3274 0.4035 0.034 Uiso 1 1 calc R U
C71 C 0.5863(3) 1.2801(6) 0.3480(2) 0.0246(14) Uani 1 1 d . .
H40 H 0.5805 1.2265 0.3672 0.030 Uiso 1 1 calc R U
N1 N 0.4879(2) 0.6568(4) 0.2747(2) 0.0210(11) Uani 1 1 d . .
N2 N 0.4065(2) 0.6830(4) 0.18225(19) 0.0174(10) Uani 1 1 d . .
N3 N 0.4675(2) 1.3273(4) 0.2096(2) 0.0199(11) Uani 1 1 d . .
N4 N 0.5488(2) 1.2928(4) 0.30067(19) 0.0194(11) Uani 1 1 d . .
O1 O 0.41611(18) 0.9153(4) 0.15661(16) 0.0191(9) Uani 1 1 d . .
O2 O 0.41925(18) 1.0902(4) 0.17729(16) 0.0205(9) Uani 1 1 d . .
O3 O 0.03241(18) 1.1038(4) -0.19929(15) 0.0191(9) Uani 1 1 d . .
O4 O 0.03392(17) 0.9332(4) -0.17374(15) 0.0182(9) Uani 1 1 d . .
O5 O 0.47452(18) 1.0402(4) -0.20215(16) 0.0200(9) Uani 1 1 d . .
O6 O 0.46795(19) 0.8693(4) -0.22768(16) 0.0235(10) Uani 1 1 d . .
O7 O 0.49207(18) 0.7429(4) 0.15332(16) 0.0214(10) Uani 1 1 d . .
O8 O 0.5781(2) 0.7061(5) 0.16671(19) 0.0347(12) Uani 1 1 d . .
O9 O 0.58070(18) 1.1523(4) 0.74638(16) 0.0212(10) Uani 1 1 d . .
O10 O 0.57605(18) 0.9799(4) 0.72433(16) 0.0198(9) Uani 1 1 d . .
O11 O 0.46210(18) 1.2407(4) 0.32763(16) 0.0215(9) Uani 1 1 d . .
O12 O 0.37677(19) 1.2417(5) 0.32158(18) 0.0313(12) Uani 1 1 d . .
O13 O 0.3774(2) 1.2272(4) 0.22924(18) 0.0287(11) Uani 1 1 d D .
O14 O 0.5770(2) 0.7601(5) 0.25380(19) 0.0327(12) Uani 1 1 d D .
F1 F 0.34158(17) 1.3340(4) 0.01276(17) 0.0387(11) Uani 1 1 d . .
F2 F 0.29488(18) 1.3628(3) 0.05637(16) 0.0361(10) Uani 1 1 d . .
F3 F 0.2659(2) 1.4114(5) -0.0688(2) 0.069(2) Uani 1 1 d . .
F4 F 0.2479(2) 1.5015(4) -0.0145(2) 0.075(2) Uani 1 1 d . .
F5 F 0.1666(2) 1.3566(4) -0.10016(18) 0.0516(15) Uani 1 1 d . .
F6 F 0.1663(2) 1.3783(4) -0.0265(2) 0.0545(15) Uani 1 1 d . .
F7 F 0.2969(2) 0.7940(6) -0.1392(3) 0.095(3) Uani 1 1 d . .
F8 F 0.3283(3) 0.6806(7) -0.17428(19) 0.098(3) Uani 1 1 d . .
F9 F 0.2638(2) 0.6256(8) -0.1123(3) 0.116(4) Uani 1 1 d . .
F10 F 0.3231(4) 0.5265(6) -0.1213(2) 0.094(3) Uani 1 1 d . .
F11 F 0.3301(2) 0.6801(6) -0.0224(2) 0.072(2) Uani 1 1 d . .
F12 F 0.3690(2) 0.5370(5) -0.0251(3) 0.075(2) Uani 1 1 d . .
F13 F 0.6205(3) 1.4498(6) 0.6280(2) 0.080(2) Uani 1 1 d . .
F14 F 0.6807(2) 1.3338(6) 0.6381(3) 0.098(3) Uani 1 1 d . .
F15 F 0.6664(3) 1.5285(5) 0.57193(19) 0.0652(18) Uani 1 1 d . .
F16 F 0.6876(2) 1.3757(5) 0.5560(2) 0.0626(16) Uani 1 1 d . .
F17 F 0.5639(2) 1.5072(4) 0.5008(2) 0.0637(18) Uani 1 1 d . .
F18 F 0.6075(2) 1.3968(5) 0.4757(2) 0.0621(17) Uani 1 1 d . .
S1 S 0.34611(7) 0.94325(14) 0.04650(6) 0.0248(4) Uani 1 1 d . .
S2 S 0.10722(7) 0.98437(14) -0.06389(6) 0.0222(3) Uani 1 1 d . .
S3 S 0.46244(9) 1.00259(15) -0.10928(7) 0.0323(4) Uani 1 1 d . .
S4 S 0.55407(8) 0.6770(2) 0.05793(7) 0.0400(5) Uani 1 1 d . .
S5 S 0.56770(7) 1.01206(13) 0.62251(6) 0.0209(3) Uani 1 1 d . .
S6 S 0.41179(7) 1.23933(14) 0.43512(6) 0.0227(3) Uani 1 1 d . .
Ho1 Ho 0.48365(2) 0.82008(2) 0.22139(2) 0.01461(8) Uani 1 1 d . .
Ho2 Ho 0.46839(2) 1.16135(2) 0.25913(2) 0.01569(8) Uani 1 1 d . .
H131 H 0.355(3) 1.272(6) 0.210(2) 0.050 Uiso 1 1 d D U
H132 H 0.372(3) 1.216(7) 0.2555(19) 0.050 Uiso 1 1 d D U
H141 H 0.581(4) 0.8268(17) 0.259(3) 0.050 Uiso 1 1 d D U
H142 H 0.582(4) 0.736(6) 0.229(2) 0.050 Uiso 1 1 d D U

loop_
_atom_site_aniso_label
_atom_site_aniso_U_11
_atom_site_aniso_U_22
_atom_site_aniso_U_33
_atom_site_aniso_U_23
_atom_site_aniso_U_13
_atom_site_aniso_U_12
C1 0.014(3) 0.023(3) 0.012(3) 0.000(2) 0.004(2) -0.001(3)
C2 0.017(3) 0.022(3) 0.011(3) 0.003(2) 0.001(2) -0.001(3)
C3 0.014(3) 0.017(3) 0.018(3) 0.000(2) -0.003(2) -0.001(2)
C4 0.017(3) 0.016(3) 0.015(3) 0.007(2) 0.004(2) 0.000(2)
C5 0.022(3) 0.025(4) 0.013(3) 0.003(3) 0.001(3) 0.004(3)
C6 0.036(4) 0.046(5) 0.020(3) -0.007(3) 0.005(3) 0.009(4)
C7 0.020(3) 0.021(3) 0.019(3) 0.008(3) -0.003(3) -0.001(3)
C8 0.020(3) 0.039(5) 0.024(4) 0.005(3) -0.009(3) -0.004(3)
C9 0.029(4) 0.030(5) 0.047(5) 0.025(4) -0.017(4) -0.011(4)
C10 0.023(4) 0.022(4) 0.032(4) 0.011(3) -0.009(3) -0.003(3)
C11 0.024(3) 0.020(3) 0.017(3) 0.007(3) 0.005(3) -0.004(3)
C12 0.034(4) 0.051(5) 0.010(3) 0.000(3) 0.006(3) -0.013(4)
C13 0.016(3) 0.024(3) 0.019(3) -0.001(3) 0.004(3) -0.004(3)
C14 0.013(3) 0.021(3) 0.013(3) 0.005(2) 0.000(2) 0.001(2)
C15 0.019(3) 0.012(3) 0.016(3) 0.006(2) 0.005(2) 0.000(2)
C16 0.024(3) 0.018(3) 0.010(3) 0.003(2) 0.007(2) 0.002(3)
C17 0.011(3) 0.028(3) 0.010(3) -0.006(2) 0.005(2) -0.001(2)
C18 0.010(3) 0.031(4) 0.011(3) 0.005(3) 0.003(2) 0.001(3)
C19 0.026(3) 0.028(4) 0.012(3) -0.010(3) 0.008(3) -0.008(3)
C20 0.023(3) 0.019(3) 0.023(3) -0.001(3) 0.010(3) -0.006(3)
C21 0.023(3) 0.032(4) 0.014(3) -0.001(3) 0.007(3) -0.012(3)
C22 0.040(4) 0.029(4) 0.030(4) -0.006(3) 0.024(3) -0.013(3)
C23 0.068(6) 0.042(5) 0.030(4) -0.009(4) 0.034(4) -0.021(4)
C24 0.024(3) 0.032(4) 0.017(3) -0.001(3) 0.007(3) -0.010(3)
C25 0.030(4) 0.068(7) 0.026(4) 0.022(4) -0.004(3) -0.019(4)
C26 0.039(5) 0.052(6) 0.038(4) -0.011(4) 0.012(4) -0.035(4)
C27 0.026(4) 0.042(5) 0.039(4) 0.022(4) 0.013(3) -0.005(4)
C28 0.023(3) 0.033(4) 0.019(3) 0.003(3) 0.011(3) -0.004(3)
C29 0.040(5) 0.099(8) 0.024(4) 0.000(5) 0.015(4) 0.028(5)
C30 0.024(4) 0.058(5) 0.014(3) -0.001(3) 0.003(3) 0.008(4)
C31 0.036(4) 0.030(4) 0.020(3) 0.004(3) 0.015(3) -0.003(3)
C32 0.026(3) 0.024(3) 0.014(3) 0.004(3) 0.009(3) -0.002(3)
C33 0.026(3) 0.021(3) 0.023(3) 0.006(3) 0.014(3) 0.002(3)
C34 0.033(4) 0.022(3) 0.023(3) 0.000(3) 0.014(3) -0.003(3)
C35 0.010(3) 0.031(4) 0.012(3) 0.003(3) 0.000(2) 0.001(3)
C36 0.024(3) 0.016(3) 0.014(3) -0.003(2) 0.006(3) -0.001(3)
C37 0.020(3) 0.019(3) 0.010(3) 0.001(2) 0.005(2) 0.006(3)
C38 0.016(3) 0.022(3) 0.011(3) 0.002(2) 0.004(2) -0.005(3)
C39 0.023(3) 0.020(3) 0.022(3) 0.010(3) 0.014(3) 0.008(3)
C40 0.042(4) 0.025(4) 0.026(3) 0.009(3) 0.024(3) 0.010(3)
C41 0.017(3) 0.020(3) 0.016(3) 0.000(2) 0.007(2) -0.002(3)
C42 0.042(4) 0.036(5) 0.025(4) 0.005(3) 0.011(3) -0.014(4)
C43 0.044(5) 0.042(5) 0.037(4) 0.000(4) 0.009(4) -0.024(4)
C44 0.032(4) 0.017(3) 0.025(3) 0.003(3) 0.011(3) -0.007(3)
C45 0.027(3) 0.014(3) 0.016(3) -0.002(2) 0.007(3) -0.006(3)
C46 0.023(3) 0.028(4) 0.017(3) 0.003(3) 0.009(3) 0.003(3)
C47 0.021(3) 0.017(3) 0.015(3) -0.001(2) 0.006(2) 0.002(3)
C48 0.023(3) 0.010(3) 0.019(3) 0.005(2) 0.009(3) -0.001(2)
C49 0.018(3) 0.016(3) 0.018(3) -0.003(2) 0.008(2) -0.001(2)
C50 0.020(3) 0.022(3) 0.018(3) 0.004(3) 0.009(3) 0.006(3)
C51 0.027(3) 0.019(3) 0.022(3) 0.000(3) 0.012(3) 0.002(3)
C52 0.020(3) 0.029(4) 0.015(3) 0.002(3) -0.002(3) -0.004(3)
C53 0.026(3) 0.030(4) 0.014(3) -0.003(3) 0.002(3) 0.002(3)
C54 0.050(5) 0.025(4) 0.015(3) 0.004(3) 0.012(3) 0.003(3)
C55 0.036(4) 0.016(3) 0.021(3) -0.004(3) 0.009(3) -0.021(3)
C56 0.024(3) 0.021(3) 0.014(3) -0.001(3) 0.006(3) -0.006(3)
C57 0.017(3) 0.024(3) 0.017(3) -0.003(3) 0.004(3) -0.006(3)
C58 0.028(4) 0.029(4) 0.033(4) 0.005(3) 0.009(3) -0.011(3)
C59 0.027(4) 0.024(4) 0.034(4) -0.006(3) 0.006(3) -0.014(3)
C60 0.024(3) 0.031(4) 0.019(3) -0.002(3) -0.003(3) -0.001(3)
C61 0.025(3) 0.023(3) 0.012(3) 0.001(3) 0.003(3) -0.003(3)
C62 0.027(4) 0.018(3) 0.021(3) -0.001(3) -0.002(3) -0.001(3)
C63 0.029(4) 0.024(4) 0.015(3) 0.007(3) 0.001(3) 0.002(3)
C64 0.042(4) 0.025(4) 0.018(3) 0.007(3) 0.013(3) 0.001(3)
C65 0.041(4) 0.008(3) 0.018(3) -0.001(2) 0.012(3) -0.010(3)
C66 0.021(3) 0.026(4) 0.017(3) -0.003(3) 0.005(3) -0.002(3)
C67 0.023(3) 0.017(3) 0.018(3) -0.003(2) 0.009(3) 0.001(3)
C68 0.027(3) 0.019(3) 0.026(3) -0.002(3) 0.008(3) -0.003(3)
C69 0.024(3) 0.020(4) 0.034(4) -0.005(3) 0.005(3) -0.004(3)
C70 0.024(3) 0.030(4) 0.024(3) -0.008(3) 0.004(3) 0.002(3)
C71 0.025(3) 0.028(4) 0.015(3) 0.000(3) 0.003(3) -0.002(3)
N1 0.020(3) 0.021(3) 0.017(2) 0.001(2) 0.003(2) -0.006(2)
N2 0.020(3) 0.015(3) 0.014(2) -0.002(2) 0.003(2) -0.003(2)
N3 0.022(3) 0.016(3) 0.018(3) -0.004(2) 0.004(2) -0.002(2)
N4 0.023(3) 0.019(3) 0.014(2) -0.001(2) 0.007(2) -0.001(2)
O1 0.020(2) 0.018(2) 0.017(2) 0.0014(18) 0.0053(18) 0.0018(18)
O2 0.023(2) 0.019(2) 0.017(2) 0.0014(18) 0.0062(19) -0.0007(19)
O3 0.022(2) 0.020(2) 0.0090(19) 0.0018(17) -0.0002(17) 0.0030(19)
O4 0.017(2) 0.022(2) 0.0104(19) -0.0057(17) 0.0008(17) -0.0046(18)
O5 0.024(2) 0.018(2) 0.018(2) 0.0026(18) 0.0083(19) -0.0077(19)
O6 0.024(2) 0.033(3) 0.016(2) -0.009(2) 0.0110(19) -0.007(2)
O7 0.025(2) 0.024(2) 0.017(2) -0.0062(19) 0.0107(19) -0.002(2)
O8 0.021(2) 0.054(4) 0.024(3) -0.007(3) 0.005(2) 0.004(2)
O9 0.020(2) 0.029(3) 0.014(2) -0.0070(19) 0.0075(18) -0.008(2)
O10 0.019(2) 0.020(2) 0.016(2) 0.0059(18) 0.0035(18) 0.0016(19)
O11 0.024(2) 0.019(2) 0.020(2) -0.0030(19) 0.0075(19) 0.0004(19)
O12 0.019(2) 0.050(3) 0.020(2) -0.005(2) 0.003(2) -0.003(2)
O13 0.027(3) 0.037(3) 0.020(2) 0.006(2) 0.008(2) 0.010(2)
O14 0.015(2) 0.059(4) 0.022(2) 0.000(3) 0.006(2) 0.007(3)
F1 0.022(2) 0.041(3) 0.039(3) 0.008(2) 0.0000(19) -0.015(2)
F2 0.035(2) 0.027(2) 0.031(2) -0.0018(19) -0.001(2) -0.006(2)
F3 0.050(3) 0.080(4) 0.049(3) 0.045(3) -0.006(3) -0.027(3)
F4 0.049(3) 0.017(3) 0.093(5) 0.008(3) -0.031(3) -0.008(2)
F5 0.040(3) 0.036(3) 0.040(3) 0.024(2) -0.020(2) -0.012(2)
F6 0.039(3) 0.029(3) 0.083(4) -0.011(3) 0.015(3) 0.006(2)
F7 0.033(3) 0.076(5) 0.124(6) 0.061(5) -0.015(4) -0.009(3)
F8 0.095(5) 0.171(8) 0.022(3) -0.020(4) 0.020(3) -0.095(5)
F9 0.030(3) 0.210(9) 0.085(5) 0.091(6) 0.002(3) -0.016(4)
F10 0.166(8) 0.065(4) 0.044(3) -0.006(3) 0.038(4) -0.052(5)
F11 0.040(3) 0.141(6) 0.047(3) -0.011(4) 0.029(3) -0.029(4)
F12 0.048(3) 0.068(4) 0.086(5) 0.044(4) 0.007(3) -0.021(3)
F13 0.108(5) 0.093(5) 0.064(4) -0.047(4) 0.060(4) -0.061(4)
F14 0.049(4) 0.091(5) 0.088(5) 0.065(4) -0.033(3) -0.036(3)
F15 0.084(4) 0.056(4) 0.035(3) 0.006(3) 0.006(3) -0.043(3)
F16 0.043(3) 0.095(5) 0.053(3) 0.006(3) 0.024(3) -0.004(3)
F17 0.041(3) 0.030(3) 0.098(5) 0.040(3) 0.010(3) 0.006(2)
F18 0.080(4) 0.072(4) 0.058(3) -0.034(3) 0.052(3) -0.048(3)
S1 0.0274(8) 0.0262(9) 0.0126(7) -0.0034(6) 0.0005(6) 0.0062(7)
S2 0.0225(8) 0.0279(9) 0.0118(7) 0.0035(6) 0.0031(6) -0.0079(7)
S3 0.0502(12) 0.0291(10) 0.0278(9) -0.0103(8) 0.0263(9) -0.0170(9)
S4 0.0259(9) 0.0748(16) 0.0233(9) -0.0012(10) 0.0145(8) 0.0058(10)
S5 0.0304(8) 0.0181(8) 0.0159(7) 0.0004(6) 0.0114(7) 0.0001(7)
S6 0.0218(8) 0.0266(9) 0.0197(7) -0.0030(7) 0.0088(7) -0.0002(7)
Ho1 0.01425(14) 0.01844(15) 0.00850(12) 0.00136(10) 0.00236(10) -0.00098(11)
Ho2 0.01486(14) 0.02017(16) 0.00912(13) 0.00098(10) 0.00237(10) 0.00043(11)

loop_
_atom_type_symbol
_atom_type_description
_atom_type_scat_dispersion_real
_atom_type_scat_dispersion_imag
_atom_type_scat_source
C C 0.0033 0.0016 'International Tables Vol C Tables 4.2.6.8 and 6.1.1.4'
H H 0.0000 0.0000 'International Tables Vol C Tables 4.2.6.8 and 6.1.1.4'
N N 0.0061 0.0033 'International Tables Vol C Tables 4.2.6.8 and 6.1.1.4'
O O 0.0106 0.0060 'International Tables Vol C Tables 4.2.6.8 and 6.1.1.4'
F F 0.0171 0.0103 'International Tables Vol C Tables 4.2.6.8 and 6.1.1.4'
S S 0.1246 0.1234 'International Tables Vol C Tables 4.2.6.8 and 6.1.1.4'
Ho Ho -0.2175 4.6783 'International Tables Vol C Tables 4.2.6.8 and 6.1.1.4'
Cl Cl 0.1484 0.1585 'International Tables Vol C Tables 4.2.6.8 and 6.1.1.4'

loop_
_geom_angle_atom_site_label_1
_geom_angle_atom_site_label_2
_geom_angle_atom_site_label_3
_geom_angle
_geom_angle_site_symmetry_1
_geom_angle_site_symmetry_3
O2 C1 O1 126.4(6) . .
O2 C1 C2 117.6(6) . .
O1 C1 C2 116.0(5) . .
C3 C2 C1 128.1(6) . .
C3 C2 S1 110.3(5) . .
C1 C2 S1 121.6(5) . .
C2 C3 C4 114.1(6) . .
C5 C4 C3 111.9(6) . .
C5 C4 C7 127.9(6) . .
C3 C4 C7 120.2(6) . .
C4 C5 C6 129.2(6) . .
C4 C5 S1 110.6(5) . .
C6 C5 S1 120.2(5) . .
C11 C7 C4 131.0(6) . .
C11 C7 C8 110.6(6) . .
C4 C7 C8 118.4(6) . .
F1 C8 F2 107.1(6) . .
F1 C8 C7 114.0(7) . .
F2 C8 C7 111.6(6) . .
F1 C8 C9 111.0(7) . .
F2 C8 C9 108.4(7) . .
C7 C8 C9 104.7(6) . .
F4 C9 F3 107.6(7) . .
F4 C9 C10 113.3(8) . .
F3 C9 C10 109.2(7) . .
F4 C9 C8 113.5(7) . .
F3 C9 C8 110.1(8) . .
C10 C9 C8 103.0(6) . .
F6 C10 F5 106.5(6) . .
F6 C10 C11 111.0(6) . .
F5 C10 C11 113.3(6) . .
F6 C10 C9 110.1(7) . .
F5 C10 C9 110.8(6) . .
C11 C10 C9 105.1(6) . .
C7 C11 C14 130.4(6) . .
C7 C11 C10 110.6(6) . .
C14 C11 C10 118.7(6) . .
C14 C13 C12 127.4(6) . .
C14 C13 S2 111.1(5) . .
C12 C13 S2 121.4(5) . .
C13 C14 C15 112.0(5) . .
C13 C14 C11 125.3(5) . .
C15 C14 C11 122.6(5) . .
C16 C15 C14 112.6(5) . .
C15 C16 C17 127.0(5) . .
C15 C16 S2 111.8(5) . .
C17 C16 S2 121.2(5) . .
O3 C17 O4 126.9(5) . .
O3 C17 C16 115.9(6) . .
O4 C17 C16 117.2(6) . .
O5 C18 O6 126.9(5) . .
O5 C18 C19 116.3(6) . .
O6 C18 C19 116.8(6) . .
C20 C19 C18 129.4(6) . .
C20 C19 S3 111.6(5) . .
C18 C19 S3 118.9(5) . .
C19 C20 C21 112.7(6) . .
C22 C21 C20 112.1(6) . .
C22 C21 C24 123.3(6) . .
C20 C21 C24 124.4(6) . .
C21 C22 C23 128.0(6) . .
C21 C22 S3 111.4(5) . .
C23 C22 S3 120.4(5) . .
C28 C24 C21 129.3(6) . .
C28 C24 C25 111.0(6) . .
C21 C24 C25 119.2(6) . .
F8 C25 F7 106.8(8) . .
F8 C25 C24 114.2(7) . .
F7 C25 C24 108.9(8) . .
F8 C25 C26 115.3(9) . .
F7 C25 C26 107.2(8) . .
C24 C25 C26 104.2(6) . .
F9 C26 F10 107.0(8) . .
F9 C26 C27 115.6(8) . .
F10 C26 C27 105.5(8) . .
F9 C26 C25 115.2(9) . .
F10 C26 C25 105.9(8) . .
C27 C26 C25 106.8(6) . .
F12 C27 F11 103.1(7) . .
F12 C27 C28 114.6(7) . .
F11 C27 C28 109.7(7) . .
F12 C27 C26 116.6(8) . .
F11 C27 C26 108.1(7) . .
C28 C27 C26 104.6(6) . .
C24 C28 C31 128.7(6) . .
C24 C28 C27 111.4(6) . .
C31 C28 C27 119.7(6) . .
C31 C30 C29 128.1(7) . .
C31 C30 S4 110.6(5) . .
C29 C30 S4 121.3(6) . .
C30 C31 C32 113.0(6) . .
C30 C31 C28 124.5(6) . .
C32 C31 C28 122.4(6) . .
C33 C32 C31 111.9(6) . .
C32 C33 C34 127.2(6) . .
C32 C33 S4 112.2(5) . .
C34 C33 S4 120.6(5) . .
O7 C34 O8 125.9(6) . .
O7 C34 C33 116.0(6) . .
O8 C34 C33 118.0(6) . .
O10 C35 O9 125.3(6) . .
O10 C35 C36 117.4(6) . .
O9 C35 C36 117.3(6) . .
C37 C36 C35 129.5(6) . .
C37 C36 S5 111.7(4) . .
C35 C36 S5 118.7(5) . .
C36 C37 C38 112.6(6) . .
C39 C38 C37 111.9(5) . .
C39 C38 C41 123.2(5) . .
C37 C38 C41 124.7(6) . .
C38 C39 C40 127.6(6) . .
C38 C39 S5 111.2(5) . .
C40 C39 S5 121.1(5) . .
C45 C41 C38 129.6(6) . .
C45 C41 C42 109.2(6) . .
C38 C41 C42 121.2(6) . .
F14 C42 F13 102.7(8) . .
F14 C42 C41 115.5(7) . .
F13 C42 C41 111.4(7) . .
F14 C42 C43 114.1(8) . .
F13 C42 C43 106.0(7) . .
C41 C42 C43 106.7(6) . .
F15 C43 F16 102.3(7) . .
F15 C43 C42 120.3(8) . .
F16 C43 C42 104.9(7) . .
F15 C43 C44 117.7(7) . .
F16 C43 C44 105.2(7) . .
C42 C43 C44 104.8(6) . .
F18 C44 F17 106.5(6) . .
F18 C44 C45 114.8(6) . .
F17 C44 C45 112.6(6) . .
F18 C44 C43 108.8(7) . .
F17 C44 C43 109.8(7) . .
C45 C44 C43 104.2(6) . .
C41 C45 C48 130.8(6) . .
C41 C45 C44 111.4(6) . .
C48 C45 C44 117.7(5) . .
C48 C47 C46 129.2(6) . .
C48 C47 S6 110.6(5) . .
C46 C47 S6 120.2(5) . .
C47 C48 C49 111.6(6) . .
C47 C48 C45 124.5(6) . .
C49 C48 C45 123.6(5) . .
C50 C49 C48 114.3(5) . .
C49 C50 C51 127.3(6) . .
C49 C50 S6 110.5(5) . .
C51 C50 S6 122.1(5) . .
O12 C51 O11 126.3(6) . .
O12 C51 C50 119.1(6) . .
O11 C51 C50 114.6(6) . .
N1 C52 C53 124.4(6) . .
C54 C53 C52 116.6(6) . .
C55 C54 C53 121.4(6) . .
C54 C55 C56 118.2(6) . .
N1 C56 C55 121.2(6) . .
N1 C56 C57 116.5(5) . .
C55 C56 C57 122.3(6) . .
N2 C57 C58 122.3(6) . .
N2 C57 C56 115.6(5) . .
C58 C57 C56 122.0(6) . .
C59 C58 C57 118.2(7) . .
C58 C59 C60 120.7(7) . .
C61 C60 C59 117.3(6) . .
N2 C61 C60 123.8(6) . .
N3 C62 C63 122.4(7) . .
C64 C63 C62 119.7(6) . .
C63 C64 C65 118.3(6) . .
C64 C65 C66 120.6(6) . .
N3 C66 C65 120.8(6) . .
N3 C66 C67 115.6(6) . .
C65 C66 C67 123.5(6) . .
N4 C67 C68 122.3(6) . .
N4 C67 C66 116.2(6) . .
C68 C67 C66 121.5(6) . .
C67 C68 C69 119.1(6) . .
C70 C69 C68 118.7(7) . .
C71 C70 C69 118.0(7) . .
N4 C71 C70 124.6(7) . .
C52 N1 C56 118.2(6) . .
C52 N1 Ho1 120.0(4) . .
C56 N1 Ho1 121.1(4) . .
C57 N2 C61 117.6(5) . .
C57 N2 Ho1 121.3(4) . .
C61 N2 Ho1 120.8(4) . .
C62 N3 C66 118.1(6) . .
C62 N3 Ho2 118.6(4) . .
C66 N3 Ho2 122.1(4) . .
C71 N4 C67 117.3(6) . .
C71 N4 Ho2 121.9(4) . .
C67 N4 Ho2 120.7(4) . .
C1 O1 Ho1 136.3(4) . .
C1 O2 Ho2 152.3(4) . .
C17 O3 Ho1 156.0(4) . 4_575
C17 O4 Ho2 134.0(4) . 4_575
C18 O5 Ho1 153.6(4) . 3_675
C18 O6 Ho2 129.8(4) . 3_675
C34 O7 Ho1 139.9(4) . .
C35 O9 Ho1 125.0(4) . 3_676
C35 O10 Ho2 149.9(4) . 3_676
C51 O11 Ho2 136.5(4) . .
C5 S1 C2 93.0(3) . .
C13 S2 C16 92.5(3) . .
C22 S3 C19 92.3(3) . .
C33 S4 C30 92.3(3) . .
C39 S5 C36 92.5(3) . .
C50 S6 C47 93.0(3) . .
O5 Ho1 O7 82.14(16) 3_675 .
O5 Ho1 O1 72.87(16) 3_675 .
O7 Ho1 O1 80.97(16) . .
O5 Ho1 O3 78.73(15) 3_675 4_676
O7 Ho1 O3 143.90(16) . 4_676
O1 Ho1 O3 121.17(16) . 4_676
O5 Ho1 O9 121.49(16) 3_675 3_676
O7 Ho1 O9 140.94(15) . 3_676
O1 Ho1 O9 78.01(15) . 3_676
O3 Ho1 O9 74.82(15) 4_676 3_676
O5 Ho1 O14 77.73(18) 3_675 .
O7 Ho1 O14 74.66(17) . .
O1 Ho1 O14 143.93(16) . .
O3 Ho1 O14 71.52(17) 4_676 .
O9 Ho1 O14 136.49(16) 3_676 .
O5 Ho1 N1 150.48(17) 3_675 .
O7 Ho1 N1 101.49(17) . .
O1 Ho1 N1 136.61(16) . .
O3 Ho1 N1 81.84(16) 4_676 .
O9 Ho1 N1 73.50(17) 3_676 .
O14 Ho1 N1 75.15(18) . .
O5 Ho1 N2 142.94(16) 3_675 .
O7 Ho1 N2 72.43(16) . .
O1 Ho1 N2 76.80(16) . .
O3 Ho1 N2 136.46(15) 4_676 .
O9 Ho1 N2 70.92(16) 3_676 .
O14 Ho1 N2 119.03(19) . .
N1 Ho1 N2 63.36(17) . .
O10 Ho2 O6 120.26(17) 3_676 3_675
O10 Ho2 O11 84.64(16) 3_676 .
O6 Ho2 O11 139.81(16) 3_675 .
O10 Ho2 O4 73.16(15) 3_676 4_676
O6 Ho2 O4 79.87(16) 3_675 4_676
O11 Ho2 O4 78.31(16) . 4_676
O10 Ho2 O2 78.87(15) 3_676 .
O6 Ho2 O2 73.99(15) 3_675 .
O11 Ho2 O2 145.58(16) . .
O4 Ho2 O2 124.05(16) 4_676 .
O10 Ho2 O13 77.91(17) 3_676 .
O6 Ho2 O13 137.98(16) 3_675 .
O11 Ho2 O13 73.79(16) . .
O4 Ho2 O13 141.25(16) 4_676 .
O2 Ho2 O13 73.32(16) . .
O10 Ho2 N3 150.92(16) 3_676 .
O6 Ho2 N3 74.41(17) 3_675 .
O11 Ho2 N3 99.24(16) . .
O4 Ho2 N3 135.91(17) 4_676 .
O2 Ho2 N3 82.16(16) . .
O13 Ho2 N3 75.63(18) . .
O10 Ho2 N4 143.23(16) 3_676 .
O6 Ho2 N4 70.73(16) 3_675 .
O11 Ho2 N4 71.23(16) . .
O4 Ho2 N4 75.02(17) 4_676 .
O2 Ho2 N4 135.51(15) . .
O13 Ho2 N4 119.01(18) . .
N3 Ho2 N4 62.98(17) . .

loop_
_geom_bond_atom_site_label_1
_geom_bond_atom_site_label_2
_geom_bond_distance
_geom_bond_site_symmetry_2
C1 O2 1.249(7) .
C1 O1 1.280(8) .
C1 C2 1.482(8) .
C2 C3 1.358(9) .
C2 S1 1.735(6) .
C3 C4 1.438(8) .
C4 C5 1.386(9) .
C4 C7 1.455(9) .
C5 C6 1.490(9) .
C5 S1 1.727(7) .
C7 C11 1.349(9) .
C7 C8 1.501(10) .
C8 F1 1.346(9) .
C8 F2 1.360(9) .
C8 C9 1.548(10) .
C9 F4 1.340(11) .
C9 F3 1.342(12) .
C9 C10 1.528(10) .
C10 F6 1.350(10) .
C10 F5 1.364(8) .
C10 C11 1.505(10) .
C11 C14 1.469(9) .
C12 C13 1.517(9) .
C13 C14 1.398(8) .
C13 S2 1.701(7) .
C14 C15 1.431(8) .
C15 C16 1.355(9) .
C16 C17 1.497(8) .
C16 S2 1.725(6) .
C17 O3 1.259(8) .
C17 O4 1.259(8) .
C18 O5 1.235(8) .
C18 O6 1.272(8) .
C18 C19 1.490(8) .
C19 C20 1.363(9) .
C19 S3 1.721(6) .
C20 C21 1.429(8) .
C21 C22 1.383(10) .
C21 C24 1.462(9) .
C22 C23 1.522(9) .
C22 S3 1.708(7) .
C24 C28 1.346(9) .
C24 C25 1.516(10) .
C25 F8 1.278(11) .
C25 F7 1.373(12) .
C25 C26 1.519(11) .
C26 F9 1.275(10) .
C26 F10 1.375(12) .
C26 C27 1.517(11) .
C27 F12 1.297(9) .
C27 F11 1.376(10) .
C27 C28 1.499(9) .
C28 C31 1.468(10) .
C29 C30 1.481(10) .
C30 C31 1.372(10) .
C30 S4 1.713(7) .
C31 C32 1.430(8) .
C32 C33 1.350(9) .
C33 C34 1.501(9) .
C33 S4 1.712(6) .
C34 O7 1.254(8) .
C34 O8 1.259(8) .
C35 O10 1.253(8) .
C35 O9 1.264(8) .
C35 C36 1.483(8) .
C36 C37 1.365(9) .
C36 S5 1.722(6) .
C37 C38 1.431(7) .
C38 C39 1.395(9) .
C38 C41 1.445(8) .
C39 C40 1.511(9) .
C39 S5 1.708(6) .
C41 C45 1.365(8) .
C41 C42 1.495(10) .
C42 F14 1.308(10) .
C42 F13 1.383(10) .
C42 C43 1.497(10) .
C43 F15 1.272(10) .
C43 F16 1.425(11) .
C43 C44 1.555(11) .
C44 F18 1.334(8) .
C44 F17 1.336(8) .
C44 C45 1.508(9) .
C45 C48 1.464(9) .
C46 C47 1.491(8) .
C47 C48 1.387(8) .
C47 S6 1.722(6) .
C48 C49 1.429(8) .
C49 C50 1.355(9) .
C50 C51 1.494(9) .
C50 S6 1.720(6) .
C51 O12 1.233(8) .
C51 O11 1.276(7) .
C52 N1 1.328(8) .
C52 C53 1.388(9) .
C53 C54 1.377(10) .
C54 C55 1.364(10) .
C55 C56 1.411(8) .
C56 N1 1.353(8) .
C56 C57 1.492(8) .
C57 N2 1.345(8) .
C57 C58 1.389(9) .
C58 C59 1.371(10) .
C59 C60 1.382(10) .
C60 C61 1.373(9) .
C61 N2 1.346(8) .
C62 N3 1.348(8) .
C62 C63 1.390(9) .
C63 C64 1.353(10) .
C64 C65 1.384(10) .
C65 C66 1.386(9) .
C66 N3 1.352(8) .
C66 C67 1.488(9) .
C67 N4 1.343(8) .
C67 C68 1.382(9) .
C68 C69 1.385(10) .
C69 C70 1.385(10) .
C70 C71 1.366(10) .
C71 N4 1.329(8) .
N1 Ho1 2.540(5) .
N2 Ho1 2.560(5) .
N3 Ho2 2.524(5) .
N4 Ho2 2.578(5) .
O1 Ho1 2.319(4) .
O2 Ho2 2.360(4) .
O3 Ho1 2.326(4) 4_575
O4 Ho2 2.327(4) 4_575
O5 Ho1 2.279(4) 3_675
O6 Ho2 2.307(4) 3_675
O7 Ho1 2.311(4) .
O9 Ho1 2.334(4) 3_676
O10 Ho2 2.300(4) 3_676
O11 Ho2 2.308(4) .
O13 Ho2 2.378(5) .
O14 Ho1 2.404(5) .
Ho1 O5 2.279(4) 3_675
Ho1 O3 2.326(4) 4_676
Ho1 O9 2.334(4) 3_676
Ho2 O10 2.300(4) 3_676
Ho2 O6 2.307(4) 3_675
Ho2 O4 2.327(4) 4_676

loop_
_platon_squeeze_void_nr
_platon_squeeze_void_average_x
_platon_squeeze_void_average_y
_platon_squeeze_void_average_z
_platon_squeeze_void_volume
_platon_squeeze_void_count_electrons
_platon_squeeze_void_content
1 0.250 0.144 0.750 577 108 ' '
2 0.250 0.923 0.250 536 97 ' '
3 0.750 0.856 0.250 577 106 ' '
4 0.750 0.076 0.750 536 98 ' '
